data_4511119
loop_
_publ_author_name
'Zhang, Lai-Ping'
'Ma, Jian-Fang'
'Yang, Jin'
'Liu, Ying-Ying'
'Wei, Guo-Hua'

_publ_section_title
;
 1D, 2D, and 3D Metal&#x2212;Organic Frameworks Based on Bis(imidazole)
 Ligands and Polycarboxylates: Syntheses, Structures, and Photoluminescent
 Properties
;
_journal_issue 11
_journal_name_full 'Crystal Growth &amp; Design'
_journal_page_first 4660
_journal_paper_doi 10.1021/cg900460k
_journal_volume 9
_journal_year 2009
_chemical_formula_moiety 'C21 H29 Co N4 O4, 4(H2 O)'
_chemical_formula_sum 'C21 H37 Co N4 O8'
_chemical_formula_weight 532.48
_chemical_name_systematic
;
 ?
;
_space_group_IT_number 14
_symmetry_cell_setting monoclinic
_symmetry_space_group_name_Hall '-P 2yn'
_symmetry_space_group_name_H-M 'P 1 21/n 1'
_atom_sites_solution_hydrogens geom
_atom_sites_solution_primary direct
_atom_sites_solution_secondary difmap
_audit_creation_method SHELXL-97
_cell_angle_alpha 90.00
_cell_angle_beta 96.032(13)
_cell_angle_gamma 90.00
_cell_formula_units_Z 4
_cell_length_a 10.267(4)
_cell_length_b 16.296(4)
_cell_length_c 15.769(5)
_cell_measurement_reflns_used 5908
_cell_measurement_temperature 293(2)
_cell_measurement_theta_max 27.5
_cell_measurement_theta_min 3.2
_cell_volume 2623.7(15)
_computing_cell_refinement PROCESS-AUTO
_computing_data_collection PROCESS-AUTO
_computing_data_reduction PROCESS-AUTO
_computing_molecular_graphics 'SHELXTL-PLUS (Sheldrick, 1990)'
_computing_publication_material SHELXL-97
_computing_structure_refinement 'SHELXL-97 (Sheldrick, 2008)'
_computing_structure_solution 'SHELXS-97 (Sheldrick, 1997)'
_diffrn_ambient_temperature 293(2)
_diffrn_detector_area_resol_mean 10.0
_diffrn_measured_fraction_theta_full 0.995
_diffrn_measured_fraction_theta_max 0.995
_diffrn_measurement_device_type 'Rigaku RAXIS-RAPID'
_diffrn_measurement_method '\w scan'
_diffrn_radiation_monochromator graphite
_diffrn_radiation_source 'fine-focus sealed tube'
_diffrn_radiation_type MoK\a
_diffrn_radiation_wavelength 0.71069
_diffrn_reflns_av_R_equivalents 0.0719
_diffrn_reflns_av_sigmaI/netI 0.0585
_diffrn_reflns_limit_h_max 13
_diffrn_reflns_limit_h_min -13
_diffrn_reflns_limit_k_max 21
_diffrn_reflns_limit_k_min -19
_diffrn_reflns_limit_l_max 20
_diffrn_reflns_limit_l_min -20
_diffrn_reflns_number 25346
_diffrn_reflns_theta_full 25.00
_diffrn_reflns_theta_max 27.45
_diffrn_reflns_theta_min 3.20
_exptl_absorpt_coefficient_mu 0.703
_exptl_absorpt_correction_T_max 0.908
_exptl_absorpt_correction_T_min 0.811
_exptl_absorpt_correction_type multi-scan
_exptl_absorpt_process_details
;
 Higashi,T (1995) Program for absorption correction. 
Rigaku Corporation, Tokyo, Japan.
;
_exptl_crystal_colour purple
_exptl_crystal_density_diffrn 1.348
_exptl_crystal_density_method 'not measured'
_exptl_crystal_description block
_exptl_crystal_F_000 1128
_exptl_crystal_size_max 0.356
_exptl_crystal_size_mid 0.245
_exptl_crystal_size_min 0.223
_refine_diff_density_max 1.571
_refine_diff_density_min -1.083
_refine_diff_density_rms 0.095
_refine_ls_extinction_method none
_refine_ls_goodness_of_fit_ref 1.085
_refine_ls_hydrogen_treatment mixed
_refine_ls_matrix_type full
_refine_ls_number_parameters 335
_refine_ls_number_reflns 5974
_refine_ls_number_restraints 17
_refine_ls_restrained_S_all 1.113
_refine_ls_R_factor_all 0.1167
_refine_ls_R_factor_gt 0.0781
_refine_ls_shift/su_max 0.004
_refine_ls_shift/su_mean 0.000
_refine_ls_structure_factor_coef Fsqd
_refine_ls_weighting_details 'calc w=1/[\s^2^(Fo^2^)+(0.1000P)^2^+3.8566P] where P=(Fo^2^+2Fc^2^)/3'
_refine_ls_weighting_scheme calc
_refine_ls_wR_factor_gt 0.1972
_refine_ls_wR_factor_ref 0.2204
_reflns_number_gt 3975
_reflns_number_total 5974
_reflns_threshold_expression >2\s(I)
_cod_data_source_file cg900460k_si_002.cif
_cod_data_source_block Compound-4
_cod_original_cell_volume 2623.7(14)
_cod_original_sg_symbol_Hall '-P 2yn '
_cod_original_sg_symbol_H-M 'P 21/n'
_cod_database_code 4511119

loop_
_symmetry_equiv_pos_as_xyz
'x, y, z'
'-x+1/2, y+1/2, -z+1/2'
'-x, -y, -z'
'x-1/2, -y-1/2, z-1/2'

loop_
_atom_site_label
_atom_site_type_symbol
_atom_site_fract_x
_atom_site_fract_y
_atom_site_fract_z
_atom_site_U_iso_or_equiv
_atom_site_adp_type
_atom_site_occupancy
_atom_site_symmetry_multiplicity
_atom_site_calc_flag
_atom_site_refinement_flags
Co1 Co 0.25056(6) 0.13090(4) 0.34243(4) 0.0377(2) Uani 1 1 d .
C1 C 0.6409(6) 0.0777(4) 0.7964(4) 0.0635(15) Uani 1 1 d .
H1 H 0.6483 0.1313 0.8165 0.076 Uiso 1 1 calc R
C2 C 0.7122(5) 0.0427(3) 0.7388(4) 0.0560(13) Uani 1 1 d .
H2 H 0.7782 0.0685 0.7126 0.067 Uiso 1 1 calc R
C3 C 0.5780(5) -0.0474(3) 0.7743(3) 0.0530(12) Uani 1 1 d .
H3 H 0.5316 -0.0962 0.7774 0.064 Uiso 1 1 calc R
C4 C 0.4543(6) 0.0276(5) 0.8767(4) 0.0716(17) Uani 1 1 d .
H4A H 0.4892 0.0568 0.9277 0.086 Uiso 1 1 calc R
H4B H 0.4275 -0.0265 0.8937 0.086 Uiso 1 1 calc R
C5 C 0.3360(6) 0.0733(4) 0.8346(4) 0.0699(17) Uani 1 1 d .
H5A H 0.3627 0.1284 0.8206 0.084 Uiso 1 1 calc R
H5B H 0.2715 0.0782 0.8751 0.084 Uiso 1 1 calc R
C6 C 0.2719(6) 0.0326(4) 0.7540(4) 0.0602(14) Uani 1 1 d .
H6A H 0.3332 0.0328 0.7112 0.072 Uiso 1 1 calc R
H6B H 0.2529 -0.0242 0.7665 0.072 Uiso 1 1 calc R
C7 C 0.1491(6) 0.0737(4) 0.7187(4) 0.0615(14) Uani 1 1 d .
H7A H 0.1706 0.1284 0.7005 0.074 Uiso 1 1 calc R
H7B H 0.0929 0.0794 0.7640 0.074 Uiso 1 1 calc R
C8 C 0.0730(6) 0.0303(4) 0.6445(4) 0.0599(14) Uani 1 1 d .
H8A H 0.0537 -0.0253 0.6613 0.072 Uiso 1 1 calc R
H8B H -0.0096 0.0584 0.6300 0.072 Uiso 1 1 calc R
C9 C 0.2354(7) -0.0292(4) 0.5504(3) 0.0665(16) Uani 1 1 d .
H9 H 0.2608 -0.0755 0.5825 0.080 Uiso 1 1 calc R
C10 C 0.2804(6) -0.0058(4) 0.4771(3) 0.0621(15) Uani 1 1 d .
H10 H 0.3439 -0.0334 0.4501 0.075 Uiso 1 1 calc R
C11 C 0.1389(5) 0.0825(3) 0.5064(3) 0.0468(11) Uani 1 1 d .
H11 H 0.0845 0.1283 0.5038 0.056 Uiso 1 1 calc R
C12 C 0.3477(4) 0.2508(3) 0.4291(3) 0.0385(10) Uani 1 1 d .
C13 C 0.4239(4) 0.3138(3) 0.4838(3) 0.0409(10) Uani 1 1 d D
C14 C 0.3453(9) 0.3764(6) 0.5234(6) 0.110(3) Uiso 1 1 d .
H14A H 0.2612 0.3541 0.5346 0.132 Uiso 1 1 calc R
H14B H 0.3306 0.4238 0.4864 0.132 Uiso 1 1 calc R
C15 C 0.4312(9) 0.4016(6) 0.6118(5) 0.108(3) Uani 1 1 d .
H15A H 0.4509 0.4598 0.6128 0.129 Uiso 1 1 calc R
H15B H 0.3845 0.3884 0.6605 0.129 Uiso 1 1 calc R
C16 C 0.5533(5) 0.3520(3) 0.6130(3) 0.0420(10) Uani 1 1 d D
C17 C 0.5165(7) 0.2750(4) 0.5583(4) 0.091(3) Uani 1 1 d D
C18 C 0.4535(9) 0.2092(4) 0.6044(5) 0.112(3) Uani 1 1 d D
H18A H 0.3768 0.2306 0.6266 0.168 Uiso 1 1 calc R
H18B H 0.5138 0.1895 0.6505 0.168 Uiso 1 1 calc R
H18C H 0.4289 0.1649 0.5659 0.168 Uiso 1 1 calc R
C19 C 0.6309(8) 0.2298(6) 0.5292(6) 0.119(4) Uani 1 1 d D
H19A H 0.6808 0.2664 0.4974 0.179 Uiso 1 1 calc R
H19B H 0.5999 0.1846 0.4936 0.179 Uiso 1 1 calc R
H19C H 0.6854 0.2095 0.5779 0.179 Uiso 1 1 calc R
C20 C 0.6226(4) 0.3345(3) 0.7010(3) 0.0413(10) Uani 1 1 d .
C21 C 0.6520(11) 0.3857(13) 0.5565(9) 0.108(7) Uani 0.50 1 d PD
H21A H 0.7277 0.3509 0.5604 0.163 Uiso 0.50 1 calc PR
H21B H 0.6775 0.4401 0.5749 0.163 Uiso 0.50 1 calc PR
H21C H 0.6130 0.3875 0.4985 0.163 Uiso 0.50 1 calc PR
C21' C 0.5225(18) 0.3598(9) 0.4376(10) 0.123(8) Uani 0.50 1 d PD
H22A H 0.5763 0.3214 0.4111 0.185 Uiso 0.50 1 calc PR
H22B H 0.5765 0.3929 0.4776 0.185 Uiso 0.50 1 calc PR
H22C H 0.4775 0.3944 0.3948 0.185 Uiso 0.50 1 calc PR
N1 N 0.6721(4) -0.0368(2) 0.7250(2) 0.0454(9) Uani 1 1 d .
N2 N 0.5564(4) 0.0195(3) 0.8194(3) 0.0542(11) Uani 1 1 d .
N3 N 0.1458(4) 0.0276(3) 0.5689(3) 0.0497(10) Uani 1 1 d .
N4 N 0.2185(4) 0.0646(2) 0.4482(2) 0.0450(9) Uani 1 1 d .
O1 O 0.2262(3) 0.2469(2) 0.4253(2) 0.0463(8) Uani 1 1 d .
O2 O 0.4099(3) 0.1998(2) 0.3871(2) 0.0473(8) Uani 1 1 d .
O3 O 0.5754(3) 0.3631(2) 0.7662(2) 0.0498(8) Uani 1 1 d .
O4 O 0.7286(3) 0.2986(2) 0.7106(2) 0.0553(9) Uani 1 1 d .
O1W O 0.6151(4) 0.2061(4) 0.2823(3) 0.0818(14) Uani 1 1 d D
H1A H 0.694(3) 0.216(5) 0.312(4) 0.123 Uiso 1 1 d D
H1B H 0.558(5) 0.213(6) 0.322(4) 0.123 Uiso 1 1 d D
O2W O 0.9506(5) 0.2318(4) 0.6451(4) 0.1005(18) Uani 1 1 d D
H2A H 0.874(5) 0.237(5) 0.668(6) 0.151 Uiso 1 1 d D
H2B H 0.986(8) 0.281(3) 0.634(7) 0.151 Uiso 1 1 d D
O3W O 0.8694(4) 0.2012(3) 0.3528(3) 0.0820(13) Uani 1 1 d D
H3A H 0.921(6) 0.220(5) 0.397(3) 0.123 Uiso 1 1 d D
H3B H 0.915(6) 0.176(5) 0.317(4) 0.123 Uiso 1 1 d D
O4W O 0.9914(5) 0.2937(4) 0.4865(4) 0.0951(16) Uani 1 1 d D
H4C H 1.016(8) 0.293(6) 0.5424(16) 0.143 Uiso 1 1 d D
H4D H 1.053(7) 0.318(6) 0.460(5) 0.143 Uiso 1 1 d D

loop_
_atom_site_aniso_label
_atom_site_aniso_U_11
_atom_site_aniso_U_22
_atom_site_aniso_U_33
_atom_site_aniso_U_23
_atom_site_aniso_U_13
_atom_site_aniso_U_12
Co1 0.0375(3) 0.0434(4) 0.0308(3) -0.0017(3) -0.0024(2) 0.0011(3)
C1 0.071(4) 0.055(3) 0.062(3) -0.021(3) -0.004(3) 0.004(3)
C2 0.056(3) 0.056(3) 0.056(3) -0.005(3) 0.005(2) -0.003(3)
C3 0.061(3) 0.048(3) 0.051(3) -0.007(2) 0.006(2) 0.003(2)
C4 0.072(4) 0.093(5) 0.050(3) -0.016(3) 0.010(3) 0.013(3)
C5 0.068(4) 0.087(4) 0.056(3) -0.018(3) 0.011(3) 0.013(3)
C6 0.060(3) 0.070(4) 0.051(3) -0.007(3) 0.013(3) 0.002(3)
C7 0.064(3) 0.067(4) 0.056(3) 0.001(3) 0.018(3) 0.007(3)
C8 0.055(3) 0.069(4) 0.057(3) 0.007(3) 0.016(3) -0.006(3)
C9 0.102(5) 0.052(3) 0.047(3) 0.015(3) 0.013(3) 0.018(3)
C10 0.083(4) 0.059(3) 0.045(3) 0.006(3) 0.010(3) 0.023(3)
C11 0.047(3) 0.044(3) 0.049(3) 0.003(2) 0.003(2) -0.003(2)
C12 0.042(2) 0.043(2) 0.028(2) 0.0039(18) -0.0048(18) -0.004(2)
C13 0.047(3) 0.041(2) 0.032(2) -0.0012(19) -0.0081(19) -0.001(2)
C15 0.131(7) 0.110(6) 0.075(5) -0.014(5) -0.022(5) 0.060(6)
C16 0.047(3) 0.041(2) 0.036(2) -0.0050(19) -0.0046(19) -0.001(2)
C17 0.145(7) 0.054(3) 0.061(4) 0.014(3) -0.049(4) -0.025(4)
C18 0.181(9) 0.058(4) 0.080(5) 0.024(4) -0.064(5) -0.042(5)
C19 0.100(6) 0.131(7) 0.117(7) -0.049(6) -0.036(5) 0.061(6)
C20 0.040(2) 0.045(3) 0.038(2) -0.006(2) -0.0027(19) -0.007(2)
C21 0.055(7) 0.205(19) 0.067(8) 0.082(11) 0.011(6) 0.011(9)
C21' 0.176(18) 0.102(12) 0.111(12) -0.066(10) 0.104(13) -0.097(12)
N1 0.046(2) 0.046(2) 0.044(2) -0.0031(18) 0.0016(18) 0.0025(18)
N2 0.057(3) 0.058(3) 0.047(2) -0.012(2) 0.002(2) 0.008(2)
N3 0.059(3) 0.048(2) 0.042(2) 0.0053(18) 0.0086(19) -0.005(2)
N4 0.054(2) 0.043(2) 0.037(2) 0.0032(17) 0.0000(17) 0.0032(18)
O1 0.0383(17) 0.0496(19) 0.0493(19) -0.0009(15) -0.0027(14) 0.0001(14)
O2 0.0426(17) 0.062(2) 0.0366(17) -0.0092(16) 0.0020(14) -0.0028(16)
O3 0.0465(18) 0.068(2) 0.0340(17) -0.0105(15) -0.0010(14) -0.0032(16)
O4 0.048(2) 0.069(2) 0.0454(19) -0.0040(17) -0.0085(15) 0.0148(18)
O1W 0.056(2) 0.126(4) 0.064(3) -0.010(3) 0.011(2) -0.013(3)
O2W 0.079(3) 0.141(5) 0.082(3) -0.015(4) 0.009(3) 0.036(3)
O3W 0.058(3) 0.101(4) 0.088(3) -0.008(3) 0.011(2) 0.009(2)
O4W 0.069(3) 0.123(5) 0.092(4) 0.009(3) 0.005(3) 0.023(3)

loop_
_atom_type_symbol
_atom_type_description
_atom_type_scat_dispersion_real
_atom_type_scat_dispersion_imag
_atom_type_scat_source
C C 0.0033 0.0016 'International Tables Vol C Tables 4.2.6.8 and 6.1.1.4'
H H 0.0000 0.0000 'International Tables Vol C Tables 4.2.6.8 and 6.1.1.4'
N N 0.0061 0.0033 'International Tables Vol C Tables 4.2.6.8 and 6.1.1.4'
O O 0.0106 0.0060 'International Tables Vol C Tables 4.2.6.8 and 6.1.1.4'
Co Co 0.3494 0.9721 'International Tables Vol C Tables 4.2.6.8 and 6.1.1.4'

loop_
_geom_angle_atom_site_label_1
_geom_angle_atom_site_label_2
_geom_angle_atom_site_label_3
_geom_angle
_geom_angle_site_symmetry_1
_geom_angle_site_symmetry_3
N4 Co1 O2 101.58(15) . .
N4 Co1 O3 107.25(15) . 4_565
O2 Co1 O3 142.42(14) . 4_565
N4 Co1 N1 97.55(16) . 3_656
O2 Co1 N1 104.29(15) . 3_656
O3 Co1 N1 95.38(15) 4_565 3_656
N4 Co1 O1 86.26(14) . .
O2 Co1 O1 59.37(12) . .
O3 Co1 O1 98.67(13) 4_565 .
N1 Co1 O1 163.65(14) 3_656 .
N4 Co1 O4 165.01(14) . 4_565
O2 Co1 O4 91.98(13) . 4_565
O3 Co1 O4 57.76(12) 4_565 4_565
N1 Co1 O4 85.10(15) 3_656 4_565
O1 Co1 O4 95.33(13) . 4_565
C2 C1 N2 106.9(5) . .
C2 C1 H1 126.6 . .
N2 C1 H1 126.6 . .
C1 C2 N1 109.3(5) . .
C1 C2 H2 125.4 . .
N1 C2 H2 125.4 . .
N1 C3 N2 112.4(5) . .
N1 C3 H3 123.8 . .
N2 C3 H3 123.8 . .
N2 C4 C5 111.5(5) . .
N2 C4 H4A 109.3 . .
C5 C4 H4A 109.3 . .
N2 C4 H4B 109.3 . .
C5 C4 H4B 109.3 . .
H4A C4 H4B 108.0 . .
C4 C5 C6 114.0(5) . .
C4 C5 H5A 108.7 . .
C6 C5 H5A 108.7 . .
C4 C5 H5B 108.7 . .
C6 C5 H5B 108.7 . .
H5A C5 H5B 107.6 . .
C7 C6 C5 113.1(5) . .
C7 C6 H6A 109.0 . .
C5 C6 H6A 109.0 . .
C7 C6 H6B 109.0 . .
C5 C6 H6B 109.0 . .
H6A C6 H6B 107.8 . .
C6 C7 C8 115.4(5) . .
C6 C7 H7A 108.4 . .
C8 C7 H7A 108.4 . .
C6 C7 H7B 108.4 . .
C8 C7 H7B 108.4 . .
H7A C7 H7B 107.5 . .
N3 C8 C7 112.0(4) . .
N3 C8 H8A 109.2 . .
C7 C8 H8A 109.2 . .
N3 C8 H8B 109.2 . .
C7 C8 H8B 109.2 . .
H8A C8 H8B 107.9 . .
C10 C9 N3 107.0(5) . .
C10 C9 H9 126.5 . .
N3 C9 H9 126.5 . .
C9 C10 N4 109.5(5) . .
C9 C10 H10 125.2 . .
N4 C10 H10 125.2 . .
N4 C11 N3 112.2(5) . .
N4 C11 H11 123.9 . .
N3 C11 H11 123.9 . .
O1 C12 O2 119.7(4) . .
O1 C12 C13 121.3(4) . .
O2 C12 C13 119.0(4) . .
C14 C13 C12 116.0(5) . .
C14 C13 C21' 106.5(8) . .
C12 C13 C21' 113.4(6) . .
C14 C13 C17 106.1(5) . .
C12 C13 C17 113.1(4) . .
C21' C13 C17 100.2(10) . .
C13 C14 C15 105.4(7) . .
C13 C14 H14A 110.7 . .
C15 C14 H14A 110.7 . .
C13 C14 H14B 110.7 . .
C15 C14 H14B 110.7 . .
H14A C14 H14B 108.8 . .
C16 C15 C14 104.8(6) . .
C16 C15 H15A 110.8 . .
C14 C15 H15A 110.8 . .
C16 C15 H15B 110.8 . .
C14 C15 H15B 110.8 . .
H15A C15 H15B 108.9 . .
C15 C16 C20 115.3(5) . .
C15 C16 C21 114.1(8) . .
C20 C16 C21 109.1(6) . .
C15 C16 C17 106.0(5) . .
C20 C16 C17 114.8(4) . .
C21 C16 C17 96.0(9) . .
C18 C17 C19 101.0(7) . .
C18 C17 C16 114.0(5) . .
C19 C17 C16 114.6(6) . .
C18 C17 C13 113.4(5) . .
C19 C17 C13 113.7(6) . .
C16 C17 C13 100.6(4) . .
C17 C18 H18A 109.5 . .
C17 C18 H18B 109.5 . .
H18A C18 H18B 109.5 . .
C17 C18 H18C 109.5 . .
H18A C18 H18C 109.5 . .
H18B C18 H18C 109.5 . .
C17 C19 H19A 109.5 . .
C17 C19 H19B 109.5 . .
H19A C19 H19B 109.5 . .
C17 C19 H19C 109.5 . .
H19A C19 H19C 109.5 . .
H19B C19 H19C 109.5 . .
O4 C20 O3 118.9(4) . .
O4 C20 C16 121.7(4) . .
O3 C20 C16 119.2(4) . .
C16 C21 H21A 109.5 . .
C16 C21 H21B 109.5 . .
H21A C21 H21B 109.5 . .
C16 C21 H21C 109.5 . .
H21A C21 H21C 109.5 . .
H21B C21 H21C 109.5 . .
C13 C21' H22A 109.5 . .
C13 C21' H22B 109.5 . .
H22A C21' H22B 109.5 . .
C13 C21' H22C 109.5 . .
H22A C21' H22C 109.5 . .
H22B C21' H22C 109.5 . .
C3 N1 C2 105.0(4) . .
C3 N1 Co1 123.5(4) . 3_656
C2 N1 Co1 131.0(4) . 3_656
C3 N2 C1 106.4(4) . .
C3 N2 C4 125.1(5) . .
C1 N2 C4 128.4(5) . .
C11 N3 C9 106.6(4) . .
C11 N3 C8 126.1(5) . .
C9 N3 C8 127.3(4) . .
C11 N4 C10 104.7(4) . .
C11 N4 Co1 127.9(3) . .
C10 N4 Co1 127.3(4) . .
C12 O1 Co1 84.4(3) . .
C12 O2 Co1 96.3(3) . .
C20 O3 Co1 96.1(3) . 4_666
C20 O4 Co1 83.0(3) . 4_666
H1A O1W H1B 104(3) . .
H2A O2W H2B 112(7) . .
H3A O3W H3B 111(3) . .
H4C O4W H4D 109(8) . .

loop_
_geom_bond_atom_site_label_1
_geom_bond_atom_site_label_2
_geom_bond_distance
_geom_bond_site_symmetry_2
Co1 N4 2.043(4) .
Co1 O2 2.047(3) .
Co1 O3 2.058(3) 4_565
Co1 N1 2.072(4) 3_656
Co1 O1 2.327(3) .
Co1 O4 2.365(4) 4_565
C1 C2 1.352(8) .
C1 N2 1.360(8) .
C1 H1 0.9300 .
C2 N1 1.370(7) .
C2 H2 0.9300 .
C3 N1 1.313(6) .
C3 N2 1.333(7) .
C3 H3 0.9300 .
C4 N2 1.461(7) .
C4 C5 1.518(9) .
C4 H4A 0.9700 .
C4 H4B 0.9700 .
C5 C6 1.521(8) .
C5 H5A 0.9700 .
C5 H5B 0.9700 .
C6 C7 1.483(8) .
C6 H6A 0.9700 .
C6 H6B 0.9700 .
C7 C8 1.513(8) .
C7 H7A 0.9700 .
C7 H7B 0.9700 .
C8 N3 1.473(6) .
C8 H8A 0.9700 .
C8 H8B 0.9700 .
C9 C10 1.345(8) .
C9 N3 1.359(7) .
C9 H9 0.9300 .
C10 N4 1.367(7) .
C10 H10 0.9300 .
C11 N4 1.324(6) .
C11 N3 1.327(6) .
C11 H11 0.9300 .
C12 O1 1.245(5) .
C12 O2 1.276(6) .
C12 C13 1.506(6) .
C13 C14 1.479(10) .
C13 C21' 1.508(8) .
C13 C17 1.565(7) .
C14 C15 1.622(12) .
C14 H14A 0.9700 .
C14 H14B 0.9700 .
C15 C16 1.490(9) .
C15 H15A 0.9700 .
C15 H15B 0.9700 .
C16 C20 1.518(6) .
C16 C21 1.520(8) .
C16 C17 1.547(7) .
C17 C18 1.481(7) .
C17 C19 1.499(6) .
C18 H18A 0.9600 .
C18 H18B 0.9600 .
C18 H18C 0.9600 .
C19 H19A 0.9600 .
C19 H19B 0.9600 .
C19 H19C 0.9600 .
C20 O4 1.231(6) .
C20 O3 1.270(6) .
C21 H21A 0.9600 .
C21 H21B 0.9600 .
C21 H21C 0.9600 .
C21' H22A 0.9600 .
C21' H22B 0.9600 .
C21' H22C 0.9600 .
N1 Co1 2.072(4) 3_656
O3 Co1 2.058(3) 4_666
O4 Co1 2.365(4) 4_666
O1W H1A 0.91(5) .
O1W H1B 0.91(6) .
O2W H2A 0.90(6) .
O2W H2B 0.91(6) .
O3W H3A 0.89(6) .
O3W H3B 0.87(7) .
O4W H4C 0.89(2) .
O4W H4D 0.89(8) .

loop_
_geom_hbond_atom_site_label_D
_geom_hbond_atom_site_label_H
_geom_hbond_atom_site_label_A
_geom_hbond_distance_DH
_geom_hbond_distance_HA
_geom_hbond_distance_DA
_geom_hbond_angle_DHA
_geom_hbond_site_symmetry_A
O1W H1A O3W 0.91(5) 1.86(3) 2.729(7) 159(8) .
O1W H1B O2 0.90(6) 1.93(3) 2.811(5) 163(7) .
O2W H2A O4 0.90(6) 1.98(4) 2.817(6) 154(7) .
O2W H2B O4W 0.91(6) 2.34(10) 2.769(9) 109(8) .
O3W H3B O3 0.87(7) 2.01(4) 2.838(6) 157(7) 4_665
O3W H3A O4W 0.89(6) 1.94(3) 2.780(8) 160(8) .
O4W H4C O2W 0.89(3) 2.08(6) 2.769(9) 134(7) .
O4W H4D O1 0.89(8) 2.24(9) 2.795(6) 120(8) 1_655

loop_
_geom_torsion_atom_site_label_1
_geom_torsion_atom_site_label_2
_geom_torsion_atom_site_label_3
_geom_torsion_atom_site_label_4
_geom_torsion
_geom_torsion_site_symmetry_1
_geom_torsion_site_symmetry_4
N2 C1 C2 N1 0.5(6) . .
N2 C4 C5 C6 59.5(8) . .
C4 C5 C6 C7 174.3(5) . .
C5 C6 C7 C8 -173.2(5) . .
C6 C7 C8 N3 -65.0(7) . .
N3 C9 C10 N4 -1.0(7) . .
O1 C12 C13 C14 -7.4(7) . .
O2 C12 C13 C14 173.7(5) . .
O1 C12 C13 C21' -131.2(10) . .
O2 C12 C13 C21' 49.9(11) . .
O1 C12 C13 C17 115.6(5) . .
O2 C12 C13 C17 -63.4(6) . .
C12 C13 C14 C15 150.1(6) . .
C21' C13 C14 C15 -82.7(11) . .
C17 C13 C14 C15 23.5(8) . .
C13 C14 C15 C16 1.5(9) . .
C14 C15 C16 C20 -154.5(6) . .
C14 C15 C16 C21 78.1(11) . .
C14 C15 C16 C17 -26.2(8) . .
C15 C16 C17 C18 -81.8(7) . .
C20 C16 C17 C18 46.7(8) . .
C21 C16 C17 C18 160.9(8) . .
C15 C16 C17 C19 162.4(7) . .
C20 C16 C17 C19 -69.1(7) . .
C21 C16 C17 C19 45.2(8) . .
C15 C16 C17 C13 40.0(6) . .
C20 C16 C17 C13 168.5(4) . .
C21 C16 C17 C13 -77.3(7) . .
C14 C13 C17 C18 83.3(7) . .
C12 C13 C17 C18 -45.1(7) . .
C21' C13 C17 C18 -166.1(7) . .
C14 C13 C17 C19 -162.0(7) . .
C12 C13 C17 C19 69.7(7) . .
C21' C13 C17 C19 -51.3(8) . .
C14 C13 C17 C16 -39.0(6) . .
C12 C13 C17 C16 -167.3(4) . .
C21' C13 C17 C16 71.7(7) . .
C15 C16 C20 O4 -175.4(6) . .
C21 C16 C20 O4 -45.6(10) . .
C17 C16 C20 O4 60.8(6) . .
C15 C16 C20 O3 -1.1(8) . .
C21 C16 C20 O3 128.7(10) . .
C17 C16 C20 O3 -124.8(5) . .
N2 C3 N1 C2 -0.8(6) . .
N2 C3 N1 Co1 171.8(3) . 3_656
C1 C2 N1 C3 0.1(6) . .
C1 C2 N1 Co1 -171.7(4) . 3_656
N1 C3 N2 C1 1.1(6) . .
N1 C3 N2 C4 177.1(5) . .
C2 C1 N2 C3 -1.0(6) . .
C2 C1 N2 C4 -176.8(5) . .
C5 C4 N2 C3 -99.7(7) . .
C5 C4 N2 C1 75.4(8) . .
N4 C11 N3 C9 0.2(6) . .
N4 C11 N3 C8 178.3(5) . .
C10 C9 N3 C11 0.5(7) . .
C10 C9 N3 C8 -177.6(5) . .
C7 C8 N3 C11 -91.6(6) . .
C7 C8 N3 C9 86.1(7) . .
N3 C11 N4 C10 -0.8(6) . .
N3 C11 N4 Co1 -177.4(3) . .
C9 C10 N4 C11 1.1(7) . .
C9 C10 N4 Co1 177.7(4) . .
O2 Co1 N4 C11 93.5(4) . .
O3 Co1 N4 C11 -62.1(4) 4_565 .
N1 Co1 N4 C11 -160.2(4) 3_656 .
O1 Co1 N4 C11 35.8(4) . .
O4 Co1 N4 C11 -60.9(8) 4_565 .
O2 Co1 N4 C10 -82.4(5) . .
O3 Co1 N4 C10 121.9(5) 4_565 .
N1 Co1 N4 C10 23.9(5) 3_656 .
O1 Co1 N4 C10 -140.1(5) . .
O4 Co1 N4 C10 123.2(6) 4_565 .
O2 C12 O1 Co1 4.1(4) . .
C13 C12 O1 Co1 -174.8(4) . .
N4 Co1 O1 C12 103.2(3) . .
O2 Co1 O1 C12 -2.6(2) . .
O3 Co1 O1 C12 -149.9(3) 4_565 .
N1 Co1 O1 C12 -0.9(6) 3_656 .
O4 Co1 O1 C12 -91.7(3) 4_565 .
O1 C12 O2 Co1 -4.6(4) . .
C13 C12 O2 Co1 174.3(3) . .
N4 Co1 O2 C12 -76.0(3) . .
O3 Co1 O2 C12 63.7(3) 4_565 .
N1 Co1 O2 C12 -177.0(3) 3_656 .
O1 Co1 O2 C12 2.5(2) . .
O4 Co1 O2 C12 97.5(3) 4_565 .
O4 C20 O3 Co1 22.0(5) . 4_666
C16 C20 O3 Co1 -152.5(4) . 4_666
O3 C20 O4 Co1 -19.0(4) . 4_666
C16 C20 O4 Co1 155.3(4) . 4_666
